data_2209568
loop_
_publ_author_name
'Yun-Cheng Cui'
'Jia-Jun Wang'
'Guang-Bo Che'
'Chun-Bo Liu'
'Chuan-Bi Li'

_publ_section_title
\m-Benzene-1,4-dicarboxylato-bis[aquachloro(2-phenyl-1<i>H</i>-1,3,7,8-tetraazacyclopenta[<i>l</i>]phenanthrene)zinc(II)]
_journal_coeditor_code JH2021
_journal_issue 7
_journal_name_full 'Acta Crystallographica Section E'
_journal_page_first m1633
_journal_page_last m1634
_journal_paper_doi 10.1107/S1600536806023439
_journal_volume 62
_journal_year 2006
_chemical_formula_iupac '[Zn2 (C8 H4 O4) Cl2 (C19 H12 N4)2 (H2 O)2]'
_chemical_formula_moiety 'C46 H32 Cl2 N8 O6 Zn2'
_chemical_formula_sum 'C46 H32 Cl2 N8 O6 Zn2'
_chemical_formula_weight 994.44
_chemical_name_systematic
;
\m-benzene-1,4-dicarboxylato-bis[aquachloro(2-phenyl-1H-1,3,7,8-
tetraazacyclopenta[<i>l</i>]phenanthrene)zinc(II)]
;
_space_group_IT_number 2
_symmetry_cell_setting triclinic
_symmetry_space_group_name_Hall '-P 1'
_symmetry_space_group_name_H-M 'P -1'
_atom_sites_solution_hydrogens geom
_atom_sites_solution_primary direct
_atom_sites_solution_secondary difmap
_audit_creation_method SHELXL-97
_cell_angle_alpha 103.54(3)
_cell_angle_beta 98.01(3)
_cell_angle_gamma 100.49(3)
_cell_formula_units_Z 1
_cell_length_a 9.0702(18)
_cell_length_b 9.1815(18)
_cell_length_c 12.642(3)
_cell_measurement_reflns_used total
_cell_measurement_temperature 292(2)
_cell_measurement_theta_max 27.48
_cell_measurement_theta_min 3.12
_cell_volume 988.0(4)
_computing_cell_refinement PROCESS-AUTO
_computing_data_collection 'PROCESS-AUTO (Rigaku, 1998)'
_computing_data_reduction PROCESS-AUTO
_computing_molecular_graphics 'SHELXTL-Plus (Siemens, 1990)'
_computing_publication_material SHELXL97
_computing_structure_refinement 'SHELXL97 (Sheldrick, 1997)'
_computing_structure_solution 'SHELXS97 (Sheldrick, 1997)'
_diffrn_ambient_temperature 292(2)
_diffrn_detector_area_resol_mean 10.0
_diffrn_measured_fraction_theta_full 0.994
_diffrn_measured_fraction_theta_max 0.980
_diffrn_measurement_device_type 'Rigaku R-AXIS RAPID'
_diffrn_measurement_method '\w scan'
_diffrn_radiation_monochromator graphite
_diffrn_radiation_source 'rotor target'
_diffrn_radiation_type MoK\a
_diffrn_radiation_wavelength 0.71073
_diffrn_reflns_av_R_equivalents 0.0932
_diffrn_reflns_av_sigmaI/netI 0.1327
_diffrn_reflns_limit_h_max 11
_diffrn_reflns_limit_h_min -11
_diffrn_reflns_limit_k_max 11
_diffrn_reflns_limit_k_min -11
_diffrn_reflns_limit_l_max 15
_diffrn_reflns_limit_l_min -16
_diffrn_reflns_number 9673
_diffrn_reflns_theta_full 25.00
_diffrn_reflns_theta_max 27.48
_diffrn_reflns_theta_min 3.12
_diffrn_standards_decay_% 0
_diffrn_standards_interval_count 0
_diffrn_standards_number 0
_exptl_absorpt_coefficient_mu 1.415
_exptl_absorpt_correction_T_max 0.744
_exptl_absorpt_correction_T_min 0.651
_exptl_absorpt_correction_type multi-scan
_exptl_absorpt_process_details '(ABSCOR; Higashi, 1995)'
_exptl_crystal_colour 'pale yellow'
_exptl_crystal_density_diffrn 1.671
_exptl_crystal_density_method 'not measured'
_exptl_crystal_description block
_exptl_crystal_F_000 506
_exptl_crystal_size_max 0.34
_exptl_crystal_size_mid 0.30
_exptl_crystal_size_min 0.21
_refine_diff_density_max 1.084
_refine_diff_density_min -0.853
_refine_ls_extinction_method none
_refine_ls_goodness_of_fit_ref 0.979
_refine_ls_hydrogen_treatment mixed
_refine_ls_matrix_type full
_refine_ls_number_parameters 298
_refine_ls_number_reflns 4441
_refine_ls_number_restraints 4
_refine_ls_restrained_S_all 0.979
_refine_ls_R_factor_all 0.1539
_refine_ls_R_factor_gt 0.0710
_refine_ls_shift/su_max 0.000
_refine_ls_shift/su_mean 0.000
_refine_ls_structure_factor_coef Fsqd
_refine_ls_weighting_details 'calc w=1/[\s^2^(Fo^2^)+(0.1295P)^2^] where P=(Fo^2^+2Fc^2^)/3'
_refine_ls_weighting_scheme calc
_refine_ls_wR_factor_gt 0.1713
_refine_ls_wR_factor_ref 0.2354
_reflns_number_gt 2309
_reflns_number_total 4441
_reflns_threshold_expression I>2\s(I)
_cod_data_source_file jh2021.cif
_cod_data_source_block I
_cod_database_code 2209568
_cod_database_fobs_code 2209568

loop_
_symmetry_equiv_pos_as_xyz
'x, y, z'
'-x, -y, -z'

loop_
_atom_site_type_symbol
_atom_site_label
_atom_site_fract_x
_atom_site_fract_y
_atom_site_fract_z
_atom_site_U_iso_or_equiv
_atom_site_adp_type
_atom_site_calc_flag
_atom_site_refinement_flags
_atom_site_occupancy
C C1 0.4333(8) 1.3218(8) 0.8274(7) 0.0411(18) Uani d . 1
H H1 0.5154 1.2865 0.8568 0.049 Uiso calc R 1
C C2 0.4645(9) 1.4548(9) 0.7928(7) 0.051(2) Uani d . 1
H H2 0.5648 1.5064 0.7987 0.062 Uiso calc R 1
C C3 0.3443(8) 1.5088(8) 0.7497(6) 0.0389(17) Uani d . 1
H H3 0.3620 1.5993 0.7277 0.047 Uiso calc R 1
C C4 0.1962(8) 1.4267(8) 0.7393(5) 0.0343(15) Uani d . 1
C C5 0.1753(8) 1.2920(7) 0.7762(5) 0.0323(15) Uani d . 1
C C6 0.0254(8) 1.2004(7) 0.7681(5) 0.0316(14) Uani d . 1
C C7 -0.1063(8) 1.2414(8) 0.7245(6) 0.0362(16) Uani d . 1
C C8 -0.2481(8) 1.1499(8) 0.7225(6) 0.0395(17) Uani d . 1
H H8 -0.3378 1.1749 0.6946 0.047 Uiso calc R 1
C C9 -0.2533(9) 1.0233(9) 0.7618(6) 0.0421(17) Uani d . 1
H H9 -0.3470 0.9602 0.7596 0.050 Uiso calc R 1
C C10 -0.1206(8) 0.9890(8) 0.8045(6) 0.0406(17) Uani d . 1
H H10 -0.1263 0.9036 0.8326 0.049 Uiso calc R 1
C C11 -0.0861(8) 1.3780(8) 0.6872(5) 0.0322(15) Uani d . 1
C C12 0.0590(8) 1.4667(8) 0.6974(5) 0.0337(15) Uani d . 1
C C13 -0.1185(8) 1.5686(8) 0.6249(6) 0.0357(16) Uani d . 1
C C14 -0.1940(8) 1.6731(8) 0.5743(6) 0.0367(16) Uani d . 1
C C15 -0.3510(9) 1.6566(9) 0.5651(7) 0.0465(19) Uani d . 1
H H15 -0.4060 1.5831 0.5929 0.056 Uiso calc R 1
C C16 -0.4261(9) 1.7476(9) 0.5154(7) 0.050(2) Uani d . 1
H H16 -0.5314 1.7347 0.5088 0.060 Uiso calc R 1
C C17 -0.3441(10) 1.8588(9) 0.4750(7) 0.051(2) Uani d . 1
H H17 -0.3939 1.9213 0.4417 0.061 Uiso calc R 1
C C18 -0.1882(10) 1.8757(9) 0.4849(6) 0.0470(19) Uani d . 1
H H18 -0.1337 1.9493 0.4570 0.056 Uiso calc R 1
C C19 -0.1110(9) 1.7857(9) 0.5354(6) 0.0431(18) Uani d . 1
H H19 -0.0055 1.8003 0.5432 0.052 Uiso calc R 1
C C20 0.1894(8) 0.7662(8) 0.9616(6) 0.0369(16) Uani d . 1
C C21 0.0900(8) 0.6275(7) 0.9801(5) 0.0324(15) Uani d . 1
C C22 -0.0673(8) 0.6070(8) 0.9625(6) 0.0371(16) Uani d . 1
H H22 -0.1129 0.6783 0.9369 0.044 Uiso calc R 1
C C23 -0.1575(8) 0.4809(8) 0.9826(6) 0.0370(16) Uani d . 1
H H23 -0.2631 0.4686 0.9713 0.044 Uiso calc R 1
N N1 0.2953(6) 1.2428(6) 0.8210(5) 0.0343(13) Uani d D 1
N N2 0.0160(7) 1.0738(7) 0.8072(5) 0.0377(14) Uani d . 1
N N3 0.0355(7) 1.5870(7) 0.6539(5) 0.0362(14) Uani d . 1
N N4 -0.1961(7) 1.4425(7) 0.6428(5) 0.0411(15) Uani d . 1
O O1 0.1222(6) 0.8466(6) 0.9111(4) 0.0458(13) Uani d . 1
O O2 0.3290(6) 0.7967(6) 0.9981(5) 0.0488(14) Uani d . 1
O O1W 0.3716(6) 1.1067(7) 1.0092(5) 0.0503(14) Uani d D 1
Zn Zn1 0.22662(10) 1.02332(9) 0.85475(7) 0.0368(3) Uani d . 1
Cl Cl1 0.3180(2) 0.8874(2) 0.71353(17) 0.0481(5) Uani d . 1
H HW11 0.368(9) 1.021(5) 1.023(7) 0.072 Uiso d D 1
H HW12 0.302(8) 1.147(9) 1.033(4) 0.072 Uiso d D 1
H H3B 0.101(12) 1.645(12) 0.637(8) 0.072 Uiso d . 1

loop_
_atom_site_aniso_label
_atom_site_aniso_U_11
_atom_site_aniso_U_22
_atom_site_aniso_U_33
_atom_site_aniso_U_12
_atom_site_aniso_U_13
_atom_site_aniso_U_23
C1 0.025(4) 0.038(4) 0.065(5) 0.006(3) 0.006(3) 0.025(4)
C2 0.030(4) 0.043(4) 0.078(6) -0.008(3) 0.000(4) 0.026(4)
C3 0.038(4) 0.030(4) 0.053(4) 0.008(3) 0.009(3) 0.021(3)
C4 0.035(4) 0.027(3) 0.037(4) 0.001(3) 0.003(3) 0.007(3)
C5 0.031(4) 0.026(3) 0.039(4) 0.003(3) 0.008(3) 0.009(3)
C6 0.028(4) 0.026(3) 0.038(4) 0.003(3) 0.006(3) 0.006(3)
C7 0.032(4) 0.034(4) 0.039(4) 0.001(3) 0.003(3) 0.009(3)
C8 0.029(4) 0.040(4) 0.047(4) 0.003(3) 0.010(3) 0.009(3)
C9 0.037(4) 0.039(4) 0.046(4) -0.005(3) 0.009(3) 0.013(3)
C10 0.034(4) 0.036(4) 0.053(4) -0.001(3) 0.010(3) 0.020(4)
C11 0.033(4) 0.028(3) 0.037(3) 0.008(3) 0.005(3) 0.010(3)
C12 0.035(4) 0.033(4) 0.033(3) 0.005(3) 0.004(3) 0.011(3)
C13 0.030(4) 0.030(4) 0.045(4) 0.004(3) 0.004(3) 0.010(3)
C14 0.038(4) 0.028(3) 0.041(4) 0.003(3) -0.005(3) 0.014(3)
C15 0.036(4) 0.040(4) 0.061(5) -0.003(3) 0.005(4) 0.021(4)
C16 0.036(4) 0.048(5) 0.064(5) 0.005(4) -0.001(4) 0.022(4)
C17 0.049(5) 0.046(5) 0.058(5) 0.011(4) -0.004(4) 0.025(4)
C18 0.056(5) 0.038(4) 0.048(4) 0.010(4) 0.009(4) 0.014(4)
C19 0.039(4) 0.041(4) 0.047(4) 0.006(3) 0.001(3) 0.015(4)
C20 0.040(4) 0.034(4) 0.038(4) -0.001(3) 0.006(3) 0.018(3)
C21 0.034(4) 0.023(3) 0.039(4) 0.000(3) 0.009(3) 0.008(3)
C22 0.038(4) 0.031(4) 0.048(4) 0.007(3) 0.008(3) 0.021(3)
C23 0.035(4) 0.034(4) 0.046(4) 0.003(3) 0.010(3) 0.020(3)
N1 0.027(3) 0.031(3) 0.046(3) 0.002(2) 0.003(2) 0.018(3)
N2 0.034(3) 0.031(3) 0.047(3) 0.003(3) 0.006(3) 0.012(3)
N3 0.033(3) 0.030(3) 0.045(3) -0.001(2) 0.004(3) 0.016(3)
N4 0.036(4) 0.039(3) 0.048(4) 0.003(3) -0.001(3) 0.020(3)
O1 0.033(3) 0.040(3) 0.067(3) -0.001(2) 0.003(2) 0.032(3)
O2 0.033(3) 0.044(3) 0.069(4) -0.006(2) -0.001(3) 0.031(3)
O1W 0.046(4) 0.048(3) 0.058(3) 0.002(3) 0.009(3) 0.024(3)
Zn1 0.0324(5) 0.0305(5) 0.0486(5) 0.0006(3) 0.0049(3) 0.0190(4)
Cl1 0.0473(12) 0.0351(10) 0.0657(12) 0.0060(8) 0.0181(9) 0.0190(9)

loop_
_atom_type_symbol
_atom_type_description
_atom_type_scat_dispersion_real
_atom_type_scat_dispersion_imag
_atom_type_scat_source
C C 0.0033 0.0016 'International Tables Vol C Tables 4.2.6.8 and 6.1.1.4'
H H 0.0000 0.0000 'International Tables Vol C Tables 4.2.6.8 and 6.1.1.4'
N N 0.0061 0.0033 'International Tables Vol C Tables 4.2.6.8 and 6.1.1.4'
O O 0.0106 0.0060 'International Tables Vol C Tables 4.2.6.8 and 6.1.1.4'
Zn Zn 0.2839 1.4301 'International Tables Vol C Tables 4.2.6.8 and 6.1.1.4'
Cl Cl 0.1484 0.1585 'International Tables Vol C Tables 4.2.6.8 and 6.1.1.4'

loop_
_geom_angle_atom_site_label_1
_geom_angle_atom_site_label_2
_geom_angle_atom_site_label_3
_geom_angle_site_symmetry_1
_geom_angle_site_symmetry_3
_geom_angle
_geom_angle_publ_flag
N1 C1 C2 . . 123.9(6) ?
N1 C1 H1 . . 118.0 ?
C2 C1 H1 . . 118.0 ?
C3 C2 C1 . . 118.6(7) ?
C3 C2 H2 . . 120.7 ?
C1 C2 H2 . . 120.7 ?
C2 C3 C4 . . 119.2(6) ?
C2 C3 H3 . . 120.4 ?
C4 C3 H3 . . 120.4 ?
C3 C4 C5 . . 118.2(6) ?
C3 C4 C12 . . 126.5(6) ?
C5 C4 C12 . . 115.2(6) ?
N1 C5 C4 . . 121.6(6) ?
N1 C5 C6 . . 116.8(6) ?
C4 C5 C6 . . 121.5(6) ?
N2 C6 C7 . . 120.8(6) ?
N2 C6 C5 . . 117.5(6) ?
C7 C6 C5 . . 121.6(6) ?
C6 C7 C8 . . 118.5(6) ?
C6 C7 C11 . . 117.2(6) ?
C8 C7 C11 . . 124.3(6) ?
C9 C8 C7 . . 119.1(7) ?
C9 C8 H8 . . 120.5 ?
C7 C8 H8 . . 120.5 ?
C8 C9 C10 . . 120.0(7) ?
C8 C9 H9 . . 120.0 ?
C10 C9 H9 . . 120.0 ?
N2 C10 C9 . . 122.2(7) ?
N2 C10 H10 . . 118.9 ?
C9 C10 H10 . . 118.9 ?
N4 C11 C12 . . 111.2(6) ?
N4 C11 C7 . . 128.2(6) ?
C12 C11 C7 . . 120.5(6) ?
N3 C12 C11 . . 104.9(6) ?
N3 C12 C4 . . 131.3(6) ?
C11 C12 C4 . . 123.8(6) ?
N4 C13 N3 . . 112.7(6) ?
N4 C13 C14 . . 122.6(6) ?
N3 C13 C14 . . 124.7(6) ?
C15 C14 C19 . . 119.7(6) ?
C15 C14 C13 . . 119.0(6) ?
C19 C14 C13 . . 121.3(7) ?
C16 C15 C14 . . 120.8(7) ?
C16 C15 H15 . . 119.6 ?
C14 C15 H15 . . 119.6 ?
C15 C16 C17 . . 119.8(8) ?
C15 C16 H16 . . 120.1 ?
C17 C16 H16 . . 120.1 ?
C18 C17 C16 . . 119.3(7) ?
C18 C17 H17 . . 120.3 ?
C16 C17 H17 . . 120.3 ?
C17 C18 C19 . . 121.6(8) ?
C17 C18 H18 . . 119.2 ?
C19 C18 H18 . . 119.2 ?
C18 C19 C14 . . 118.8(7) ?
C18 C19 H19 . . 120.6 ?
C14 C19 H19 . . 120.6 ?
O2 C20 O1 . . 124.3(6) ?
O2 C20 C21 . . 119.2(6) ?
O1 C20 C21 . . 116.5(6) ?
C22 C21 C23 . 2_567 119.3(6) ?
C22 C21 C20 . . 121.0(6) ?
C23 C21 C20 2_567 . 119.6(6) ?
C21 C22 C23 . . 120.5(6) ?
C21 C22 H22 . . 119.7 ?
C23 C22 H22 . . 119.7 ?
C22 C23 C21 . 2_567 120.1(7) ?
C22 C23 H23 . . 119.9 ?
C21 C23 H23 2_567 . 119.9 ?
C1 N1 C5 . . 118.3(6) ?
C1 N1 Zn1 . . 128.7(4) ?
C5 N1 Zn1 . . 112.5(4) ?
C10 N2 C6 . . 119.3(6) ?
C10 N2 Zn1 . . 126.3(5) ?
C6 N2 Zn1 . . 114.2(5) ?
C13 N3 C12 . . 106.8(6) ?
C13 N3 H3B . . 127(7) ?
C12 N3 H3B . . 125(7) ?
C13 N4 C11 . . 104.4(6) ?
C20 O1 Zn1 . . 125.8(5) ?
Zn1 O1W HW11 . . 96(7) ?
Zn1 O1W HW12 . . 88(5) ?
HW11 O1W HW12 . . 111(8) ?
O1 Zn1 O1W . . 87.8(2) y
O1 Zn1 N2 . . 90.7(2) y
O1W Zn1 N2 . . 127.5(2) y
O1 Zn1 N1 . . 163.8(2) y
O1W Zn1 N1 . . 89.7(2) y
N2 Zn1 N1 . . 78.2(2) y
O1 Zn1 Cl1 . . 99.75(17) y
O1W Zn1 Cl1 . . 117.30(18) y
N2 Zn1 Cl1 . . 114.64(18) y
N1 Zn1 Cl1 . . 95.60(17) y

loop_
_geom_bond_atom_site_label_1
_geom_bond_atom_site_label_2
_geom_bond_site_symmetry_2
_geom_bond_distance
_geom_bond_publ_flag
C1 N1 . 1.309(9) ?
C1 C2 . 1.386(10) ?
C1 H1 . 0.9300 ?
C2 C3 . 1.375(10) ?
C2 H2 . 0.9300 ?
C3 C4 . 1.387(10) ?
C3 H3 . 0.9300 ?
C4 C5 . 1.412(9) ?
C4 C12 . 1.428(9) ?
C5 N1 . 1.354(8) ?
C5 C6 . 1.439(9) ?
C6 N2 . 1.359(8) ?
C6 C7 . 1.396(9) ?
C7 C8 . 1.396(10) ?
C7 C11 . 1.431(9) ?
C8 C9 . 1.363(10) ?
C8 H8 . 0.9300 ?
C9 C10 . 1.369(11) ?
C9 H9 . 0.9300 ?
C10 N2 . 1.329(9) ?
C10 H10 . 0.9300 ?
C11 N4 . 1.370(8) ?
C11 C12 . 1.387(10) ?
C12 N3 . 1.380(8) ?
C13 N4 . 1.327(9) ?
C13 N3 . 1.363(9) ?
C13 C14 . 1.484(9) ?
C14 C15 . 1.390(11) ?
C14 C19 . 1.391(10) ?
C15 C16 . 1.375(10) ?
C15 H15 . 0.9300 ?
C16 C17 . 1.389(11) ?
C16 H16 . 0.9300 ?
C17 C18 . 1.379(12) ?
C17 H17 . 0.9300 ?
C18 C19 . 1.383(10) ?
C18 H18 . 0.9300 ?
C19 H19 . 0.9300 ?
C20 O2 . 1.242(9) ?
C20 O1 . 1.265(8) ?
C20 C21 . 1.507(9) ?
C21 C22 . 1.384(10) ?
C21 C23 2_567 1.396(9) ?
C22 C23 . 1.388(9) ?
C22 H22 . 0.9300 ?
C23 C21 2_567 1.396(9) ?
C23 H23 . 0.9300 ?
N1 Zn1 . 2.157(5) y
N2 Zn1 . 2.088(6) y
N3 H3B . 0.81(11) ?
O1 Zn1 . 2.051(5) y
O1W Zn1 . 2.084(6) y
O1W HW11 . 0.84(6) ?
O1W HW12 . 0.84(7) ?
Zn1 Cl1 . 2.275(2) y

loop_
_geom_hbond_atom_site_label_D
_geom_hbond_atom_site_label_H
_geom_hbond_atom_site_label_A
_geom_hbond_site_symmetry_A
_geom_hbond_distance_DH
_geom_hbond_distance_HA
_geom_hbond_distance_DA
_geom_hbond_angle_DHA
O1W HW11 O2 . 0.84(6) 1.96(4) 2.769(7) 160(9)
N3 H3B Cl1 1_565 0.81(11) 2.57(11) 3.264(6) 144(9)
